data_4124169
loop_
_publ_author_name
'Yin, Haolin'
'Carroll, Patrick J.'
'Anna, Jessica M.'
'Schelter, Eric J.'

_publ_section_title
;
 Luminescent Ce(III) Complexes as Stoichiometric and Catalytic
 Photoreductants for Halogen Atom Abstraction Reactions.
;
_journal_issue 29
_journal_name_full 'Journal of the American Chemical Society'
_journal_page_first 9234
_journal_page_last 9237
_journal_paper_doi 10.1021/jacs.5b05411
_journal_volume 137
_journal_year 2015
_chemical_formula_sum 'C25 H68 Ce Cl N5 Si6'
_chemical_formula_weight 782.95
_space_group_IT_number 33
_symmetry_cell_setting orthorhombic
_symmetry_Int_Tables_number 33
_symmetry_space_group_name_Hall 'P 2c -2n'
_symmetry_space_group_name_H-M 'P n a 21'
_atom_sites_solution_hydrogens geom
_atom_sites_solution_primary direct
_audit_creation_method SHELXL-97
_cell_angle_alpha 90.00
_cell_angle_beta 90.00
_cell_angle_gamma 90.00
_cell_formula_units_Z 4
_cell_length_a 18.3829(8)
_cell_length_b 25.4115(10)
_cell_length_c 8.7163(3)
_cell_measurement_temperature 100(1)
_cell_volume 4071.7(3)
_computing_data_collection 'Bruker APEX2'
_computing_data_reduction 'Bruker SAINT'
_computing_structure_refinement 'SHELXL-97 (Sheldrick, 2008)'
_computing_structure_solution 'SHELXS-97 (Sheldrick, 2008)'
_diffrn_ambient_temperature 100(1)
_diffrn_measured_fraction_theta_full 0.999
_diffrn_measured_fraction_theta_max 0.999
_diffrn_measurement_device 'CCD Area Detector'
_diffrn_measurement_device_type 'Bruker APEXII'
_diffrn_measurement_method 'phi and omega scans'
_diffrn_radiation_monochromator graphite
_diffrn_radiation_source 'sealed tube'
_diffrn_radiation_type MoK\a
_diffrn_radiation_wavelength 0.71073
_diffrn_reflns_av_R_equivalents 0.0380
_diffrn_reflns_av_sigmaI/netI 0.0237
_diffrn_reflns_limit_h_max 23
_diffrn_reflns_limit_h_min -23
_diffrn_reflns_limit_k_max 32
_diffrn_reflns_limit_k_min -33
_diffrn_reflns_limit_l_max 11
_diffrn_reflns_limit_l_min -10
_diffrn_reflns_number 88107
_diffrn_reflns_theta_full 27.53
_diffrn_reflns_theta_max 27.53
_diffrn_reflns_theta_min 1.60
_exptl_absorpt_coefficient_mu 1.382
_exptl_absorpt_correction_T_max 0.7456
_exptl_absorpt_correction_T_min 0.6787
_exptl_absorpt_correction_type multi-scan
_exptl_absorpt_process_details '(SADABS; Sheldrick, 2007)'
_exptl_crystal_density_diffrn 1.277
_exptl_crystal_density_method 'not measured'
_exptl_crystal_description rod
_exptl_crystal_F_000 1648
_exptl_crystal_size_max 0.28
_exptl_crystal_size_mid 0.05
_exptl_crystal_size_min 0.05
_refine_diff_density_max 0.800
_refine_diff_density_min -0.522
_refine_diff_density_rms 0.059
_refine_ls_abs_structure_details 'Flack H D (1983), Acta Cryst. A39, 876-881'
_refine_ls_abs_structure_Flack -0.012(6)
_refine_ls_extinction_method none
_refine_ls_goodness_of_fit_ref 1.049
_refine_ls_hydrogen_treatment constr
_refine_ls_matrix_type full
_refine_ls_number_parameters 366
_refine_ls_number_reflns 9098
_refine_ls_number_restraints 1
_refine_ls_restrained_S_all 1.049
_refine_ls_R_factor_all 0.0214
_refine_ls_R_factor_gt 0.0193
_refine_ls_shift/su_max 0.002
_refine_ls_shift/su_mean 0.000
_refine_ls_structure_factor_coef Fsqd
_refine_ls_weighting_details 'calc w=1/[\s^2^(Fo^2^)+(0.0190P)^2^+1.8339P] where P=(Fo^2^+2Fc^2^)/3'
_refine_ls_weighting_scheme calc
_refine_ls_wR_factor_gt 0.0438
_refine_ls_wR_factor_ref 0.0447
_reflns_number_gt 8733
_reflns_number_total 9098
_reflns_threshold_expression >2sigma(I)
_cod_data_source_file ja5b05411_si_002.cif
_cod_data_source_block UP4623
_cod_depositor_comments
;
The following automatic conversions were performed:
'_atom_site_symetry_multiplicity' tag replaced with
'_atom_site_symmetry_multiplicity' tag as specified in the
replacement file
'/usr/data/users/saulius/crontab/automatic-downloads/rss-feeds/ACS/lib/lists/replacement-tags.lst'.

Automatic conversion script
Id: cif_correct_tags 3376 2015-05-07 07:48:27Z andrius 

 Adding full bibliography for 4124167--4124170.cif.
;
_cod_original_sg_symbol_H-M 'P n a 21   '
_cod_database_code 4124169

loop_
_symmetry_equiv_pos_as_xyz
'x, y, z'
'-x+1/2, y+1/2, z+1/2'
'x+1/2, -y+1/2, z'
'-x, -y, z+1/2'

loop_
_atom_site_label
_atom_site_type_symbol
_atom_site_fract_x
_atom_site_fract_y
_atom_site_fract_z
_atom_site_U_iso_or_equiv
_atom_site_adp_type
_atom_site_occupancy
_atom_site_symmetry_multiplicity
_atom_site_calc_flag
_atom_site_refinement_flags
Ce1 Ce 0.258267(5) 0.410665(4) 0.64040(2) 0.01123(3) Uani 1 1 d .
Cl1 Cl 0.28209(3) 0.39140(2) 0.35105(7) 0.02110(11) Uani 1 1 d .
Si1 Si 0.39841(3) 0.37134(2) 0.87113(7) 0.01697(13) Uani 1 1 d .
Si2 Si 0.35948(3) 0.29455(2) 0.61984(8) 0.01690(13) Uani 1 1 d .
Si3 Si 0.12286(3) 0.33525(2) 0.81564(8) 0.01728(13) Uani 1 1 d .
Si4 Si 0.08732(3) 0.37839(2) 0.50243(7) 0.01526(12) Uani 1 1 d .
Si5 Si 0.21458(3) 0.61882(2) 0.54978(7) 0.01497(12) Uani 1 1 d .
Si6 Si 0.31963(4) 0.61123(3) 0.82141(9) 0.02663(16) Uani 1 1 d .
N1 N 0.34344(9) 0.35361(7) 0.7174(2) 0.0141(4) Uani 1 1 d .
N2 N 0.14737(8) 0.37370(6) 0.6575(2) 0.0140(3) Uani 1 1 d .
N3 N 0.30813(10) 0.49574(7) 0.5808(2) 0.0142(4) Uani 1 1 d .
N4 N 0.21829(10) 0.49396(7) 0.7509(2) 0.0142(4) Uani 1 1 d .
N5 N 0.26653(10) 0.58031(7) 0.6785(2) 0.0149(4) Uani 1 1 d .
C1 C 0.26382(10) 0.52392(8) 0.6703(2) 0.0121(5) Uani 1 1 d .
C2 C 0.39903(14) 0.32672(10) 1.0418(3) 0.0282(6) Uani 1 1 d .
H2a H 0.3500 0.3173 1.0679 0.042 Uiso 1 1 calc R
H2b H 0.4213 0.3444 1.1270 0.042 Uiso 1 1 calc R
H2c H 0.4262 0.2955 1.0181 0.042 Uiso 1 1 calc R
C3 C 0.49576(12) 0.37901(10) 0.8122(3) 0.0256(5) Uani 1 1 d .
H3a H 0.5152 0.3453 0.7839 0.038 Uiso 1 1 calc R
H3b H 0.5233 0.3931 0.8963 0.038 Uiso 1 1 calc R
H3c H 0.4987 0.4025 0.7262 0.038 Uiso 1 1 calc R
C4 C 0.36208(13) 0.43577(9) 0.9426(3) 0.0232(5) Uani 1 1 d .
H4a H 0.3530 0.4587 0.8571 0.035 Uiso 1 1 calc R
H4b H 0.3971 0.4517 1.0098 0.035 Uiso 1 1 calc R
H4c H 0.3175 0.4299 0.9974 0.035 Uiso 1 1 calc R
C5 C 0.27665(14) 0.27050(10) 0.5174(4) 0.0313(6) Uani 1 1 d .
H5a H 0.2352 0.2732 0.5840 0.047 Uiso 1 1 calc R
H5b H 0.2835 0.2344 0.4881 0.047 Uiso 1 1 calc R
H5c H 0.2687 0.2915 0.4274 0.047 Uiso 1 1 calc R
C6 C 0.38289(14) 0.24009(9) 0.7570(3) 0.0281(6) Uani 1 1 d .
H6a H 0.4297 0.2468 0.8016 0.042 Uiso 1 1 calc R
H6b H 0.3841 0.2072 0.7028 0.042 Uiso 1 1 calc R
H6c H 0.3469 0.2385 0.8365 0.042 Uiso 1 1 calc R
C7 C 0.43564(13) 0.30132(10) 0.4794(3) 0.0255(5) Uani 1 1 d .
H7a H 0.4257 0.3301 0.4112 0.038 Uiso 1 1 calc R
H7b H 0.4402 0.2694 0.4213 0.038 Uiso 1 1 calc R
H7c H 0.4802 0.3080 0.5336 0.038 Uiso 1 1 calc R
C8 C 0.09520(13) 0.26675(10) 0.7591(3) 0.0273(6) Uani 1 1 d .
H8a H 0.0536 0.2684 0.6928 0.041 Uiso 1 1 calc R
H8b H 0.0832 0.2469 0.8494 0.041 Uiso 1 1 calc R
H8c H 0.1347 0.2499 0.7063 0.041 Uiso 1 1 calc R
C9 C 0.20112(12) 0.32835(11) 0.9513(3) 0.0255(5) Uani 1 1 d .
H9a H 0.2397 0.3093 0.9021 0.038 Uiso 1 1 calc R
H9b H 0.1856 0.3096 1.0411 0.038 Uiso 1 1 calc R
H9c H 0.2182 0.3626 0.9804 0.038 Uiso 1 1 calc R
C10 C 0.04597(13) 0.36311(11) 0.9315(3) 0.0281(6) Uani 1 1 d .
H10a H 0.0604 0.3963 0.9745 0.042 Uiso 1 1 calc R
H10b H 0.0338 0.3392 1.0128 0.042 Uiso 1 1 calc R
H10c H 0.0044 0.3681 0.8666 0.042 Uiso 1 1 calc R
C11 C -0.01104(12) 0.38174(10) 0.5605(3) 0.0245(5) Uani 1 1 d .
H11a H -0.0240 0.3502 0.6148 0.037 Uiso 1 1 calc R
H11b H -0.0409 0.3850 0.4706 0.037 Uiso 1 1 calc R
H11c H -0.0185 0.4117 0.6258 0.037 Uiso 1 1 calc R
C12 C 0.09603(14) 0.32143(10) 0.3688(3) 0.0267(5) Uani 1 1 d .
H12a H 0.1435 0.3217 0.3227 0.040 Uiso 1 1 calc R
H12b H 0.0597 0.3240 0.2901 0.040 Uiso 1 1 calc R
H12c H 0.0895 0.2892 0.4248 0.040 Uiso 1 1 calc R
C13 C 0.10482(13) 0.44050(9) 0.3935(3) 0.0250(5) Uani 1 1 d .
H13a H 0.0911 0.4702 0.4553 0.037 Uiso 1 1 calc R
H13b H 0.0767 0.4404 0.3007 0.037 Uiso 1 1 calc R
H13c H 0.1556 0.4428 0.3687 0.037 Uiso 1 1 calc R
C14 C 0.36531(12) 0.51958(9) 0.4860(3) 0.0185(5) Uani 1 1 d .
H14 H 0.3757 0.5549 0.5256 0.025 Uiso 1 1 calc R
C15 C 0.43410(13) 0.48624(10) 0.4993(4) 0.0290(6) Uani 1 1 d .
H15a H 0.4493 0.4849 0.6046 0.044 Uiso 1 1 calc R
H15b H 0.4720 0.5016 0.4382 0.044 Uiso 1 1 calc R
H15c H 0.4242 0.4512 0.4634 0.044 Uiso 1 1 calc R
C16 C 0.34239(13) 0.52424(9) 0.3179(3) 0.0243(5) Uani 1 1 d .
H16a H 0.3323 0.4898 0.2776 0.036 Uiso 1 1 calc R
H16b H 0.3810 0.5401 0.2599 0.036 Uiso 1 1 calc R
H16c H 0.2995 0.5456 0.3106 0.036 Uiso 1 1 calc R
C17 C 0.16275(11) 0.51580(9) 0.8547(3) 0.0168(4) Uani 1 1 d .
H17 H 0.1694 0.5540 0.8608 0.022 Uiso 1 1 calc R
C18 C 0.17200(14) 0.49243(9) 1.0155(3) 0.0229(5) Uani 1 1 d .
H18a H 0.1647 0.4550 1.0112 0.034 Uiso 1 1 calc R
H18b H 0.1369 0.5078 1.0836 0.034 Uiso 1 1 calc R
H18c H 0.2202 0.4998 1.0523 0.034 Uiso 1 1 calc R
C19 C 0.08640(13) 0.50448(10) 0.7937(3) 0.0256(5) Uani 1 1 d .
H19a H 0.0793 0.5229 0.6987 0.038 Uiso 1 1 calc R
H19b H 0.0510 0.5161 0.8672 0.038 Uiso 1 1 calc R
H19c H 0.0810 0.4673 0.7770 0.038 Uiso 1 1 calc R
C20 C 0.15698(13) 0.57551(9) 0.4270(3) 0.0225(5) Uani 1 1 d .
H20a H 0.1844 0.5450 0.3971 0.034 Uiso 1 1 calc R
H20b H 0.1421 0.5945 0.3371 0.034 Uiso 1 1 calc R
H20c H 0.1147 0.5647 0.4836 0.034 Uiso 1 1 calc R
C21 C 0.27440(13) 0.65936(9) 0.4223(3) 0.0228(5) Uani 1 1 d .
H21a H 0.2852 0.6922 0.4717 0.034 Uiso 1 1 calc R
H21b H 0.2498 0.6660 0.3270 0.034 Uiso 1 1 calc R
H21c H 0.3188 0.6407 0.4027 0.034 Uiso 1 1 calc R
C22 C 0.15276(12) 0.66325(9) 0.6597(3) 0.0254(5) Uani 1 1 d .
H22a H 0.1229 0.6427 0.7273 0.038 Uiso 1 1 calc R
H22b H 0.1224 0.6824 0.5896 0.038 Uiso 1 1 calc R
H22c H 0.1812 0.6876 0.7188 0.038 Uiso 1 1 calc R
C23 C 0.4030(2) 0.57322(12) 0.8641(5) 0.0624(12) Uani 1 1 d .
H23a H 0.3900 0.5400 0.9086 0.094 Uiso 1 1 calc R
H23b H 0.4327 0.5926 0.9349 0.094 Uiso 1 1 calc R
H23c H 0.4296 0.5674 0.7709 0.094 Uiso 1 1 calc R
C24 C 0.34992(15) 0.67783(10) 0.7581(3) 0.0318(6) Uani 1 1 d .
H24a H 0.3791 0.6746 0.6672 0.048 Uiso 1 1 calc R
H24b H 0.3781 0.6939 0.8380 0.048 Uiso 1 1 calc R
H24c H 0.3081 0.6992 0.7365 0.048 Uiso 1 1 calc R
C25 C 0.2680(2) 0.62015(13) 1.0038(4) 0.0503(9) Uani 1 1 d .
H25a H 0.2229 0.6377 0.9827 0.075 Uiso 1 1 calc R
H25b H 0.2963 0.6410 1.0737 0.075 Uiso 1 1 calc R
H25c H 0.2584 0.5864 1.0488 0.075 Uiso 1 1 calc R

loop_
_atom_site_aniso_label
_atom_site_aniso_U_11
_atom_site_aniso_U_22
_atom_site_aniso_U_33
_atom_site_aniso_U_23
_atom_site_aniso_U_13
_atom_site_aniso_U_12
Ce1 0.01124(5) 0.00907(5) 0.01339(5) -0.00080(6) 0.00062(7) 0.00075(3)
Cl1 0.0254(3) 0.0229(3) 0.0150(3) -0.0046(2) 0.0026(2) -0.0007(2)
Si1 0.0163(3) 0.0174(3) 0.0172(3) 0.0008(2) -0.0030(2) 0.0020(2)
Si2 0.0160(2) 0.0131(2) 0.0215(4) -0.0016(3) 0.0024(3) 0.00311(19)
Si3 0.0139(3) 0.0214(3) 0.0165(3) 0.0046(3) 0.0007(2) -0.0016(2)
Si4 0.0154(3) 0.0145(3) 0.0159(3) 0.0017(2) -0.0012(2) -0.0014(2)
Si5 0.0182(3) 0.0125(3) 0.0142(3) 0.0023(2) -0.0012(2) 0.0023(2)
Si6 0.0406(4) 0.0118(3) 0.0275(4) -0.0022(3) -0.0189(3) -0.0001(3)
N1 0.0148(9) 0.0127(9) 0.0147(9) 0.0006(7) 0.0016(7) 0.0007(7)
N2 0.0154(7) 0.0147(8) 0.0120(10) 0.0000(8) 0.0000(8) -0.0003(6)
N3 0.0155(9) 0.0111(8) 0.0160(9) 0.0002(7) 0.0021(7) 0.0002(7)
N4 0.0153(9) 0.0127(9) 0.0146(10) -0.0010(7) 0.0010(7) 0.0024(7)
N5 0.0191(8) 0.0105(8) 0.0150(13) -0.0005(6) -0.0044(6) 0.0014(6)
C1 0.0139(8) 0.0110(9) 0.0116(15) -0.0005(8) -0.0047(7) 0.0006(7)
C2 0.0333(14) 0.0325(14) 0.0189(14) 0.0044(11) -0.0069(10) 0.0042(11)
C3 0.0199(11) 0.0265(13) 0.0304(15) 0.0000(11) -0.0040(10) 0.0005(9)
C4 0.0294(12) 0.0225(12) 0.0179(13) -0.0008(10) -0.0043(10) 0.0028(9)
C5 0.0285(13) 0.0191(13) 0.0463(18) -0.0097(12) -0.0027(12) -0.0010(10)
C6 0.0337(14) 0.0151(12) 0.0355(16) 0.0034(10) 0.0083(11) 0.0082(10)
C7 0.0272(13) 0.0286(14) 0.0207(14) -0.0012(10) 0.0060(10) 0.0068(10)
C8 0.0255(12) 0.0237(13) 0.0326(15) 0.0099(11) -0.0011(10) -0.0053(10)
C9 0.0213(11) 0.0412(15) 0.0140(13) 0.0039(11) 0.0000(9) -0.0001(10)
C10 0.0203(11) 0.0404(16) 0.0237(14) 0.0065(11) 0.0060(10) 0.0001(10)
C11 0.0151(11) 0.0320(13) 0.0264(14) 0.0073(11) -0.0036(9) -0.0015(9)
C12 0.0284(13) 0.0277(13) 0.0240(14) -0.0028(11) -0.0053(10) 0.0001(10)
C13 0.0269(12) 0.0218(12) 0.0261(14) 0.0081(10) 0.0038(10) 0.0026(9)
C14 0.0184(11) 0.0154(11) 0.0217(13) 0.0029(9) 0.0045(9) -0.0020(8)
C15 0.0198(12) 0.0236(13) 0.0437(16) 0.0062(12) 0.0084(11) 0.0023(9)
C16 0.0301(12) 0.0237(12) 0.0190(13) 0.0005(10) 0.0086(10) -0.0041(10)
C17 0.0200(10) 0.0149(10) 0.0156(12) -0.0022(9) 0.0046(8) 0.0029(8)
C18 0.0309(13) 0.0219(12) 0.0159(13) 0.0002(10) 0.0054(10) 0.0048(9)
C19 0.0189(11) 0.0292(13) 0.0287(15) -0.0040(11) 0.0032(10) 0.0070(9)
C20 0.0248(12) 0.0212(12) 0.0215(13) 0.0032(10) -0.0075(10) -0.0011(9)
C21 0.0300(12) 0.0204(12) 0.0180(13) 0.0037(10) 0.0002(10) -0.0017(10)
C22 0.0293(11) 0.0204(11) 0.0266(15) 0.0029(11) 0.0045(11) 0.0087(8)
C23 0.067(2) 0.0231(15) 0.097(3) -0.0103(17) -0.061(2) 0.0083(15)
C24 0.0412(15) 0.0207(13) 0.0335(16) -0.0037(11) -0.0124(12) -0.0058(11)
C25 0.099(3) 0.0295(17) 0.0227(17) -0.0010(13) -0.0172(17) -0.0212(16)

loop_
_atom_type_symbol
_atom_type_description
_atom_type_scat_dispersion_real
_atom_type_scat_dispersion_imag
_atom_type_scat_source
C C 0.0033 0.0016 'International Tables Vol C Tables 4.2.6.8 and 6.1.1.4'
H H 0.0000 0.0000 'International Tables Vol C Tables 4.2.6.8 and 6.1.1.4'
N N 0.0061 0.0033 'International Tables Vol C Tables 4.2.6.8 and 6.1.1.4'
Si Si 0.0817 0.0704 'International Tables Vol C Tables 4.2.6.8 and 6.1.1.4'
Cl Cl 0.1484 0.1585 'International Tables Vol C Tables 4.2.6.8 and 6.1.1.4'
Ce Ce -0.2486 2.6331 'International Tables Vol C Tables 4.2.6.8 and 6.1.1.4'

loop_
_geom_angle_atom_site_label_1
_geom_angle_atom_site_label_2
_geom_angle_atom_site_label_3
_geom_angle
N1 Ce1 N2 110.11(6)
N1 Ce1 N3 112.38(6)
N2 Ce1 N3 137.31(6)
N1 Ce1 N4 130.90(6)
N2 Ce1 N4 93.63(6)
N3 Ce1 N4 54.54(6)
N1 Ce1 Cl1 92.94(5)
N2 Ce1 Cl1 97.92(5)
N3 Ce1 Cl1 84.02(5)
N4 Ce1 Cl1 126.57(5)
N1 Ce1 C1 126.39(6)
N2 Ce1 C1 116.21(6)
N3 Ce1 C1 27.29(6)
N4 Ce1 C1 27.28(6)
Cl1 Ce1 C1 105.55(4)
N1 Ce1 Si1 26.65(5)
N2 Ce1 Si1 121.47(5)
N3 Ce1 Si1 95.89(5)
N4 Ce1 Si1 104.39(5)
Cl1 Ce1 Si1 112.825(17)
C1 Ce1 Si1 102.20(4)
N1 Ce1 Si4 125.86(5)
N2 Ce1 Si4 26.07(5)
N3 Ce1 Si4 118.93(4)
N4 Ce1 Si4 93.97(4)
Cl1 Ce1 Si4 76.818(17)
C1 Ce1 Si4 107.40(4)
Si1 Ce1 Si4 144.992(15)
N1 Ce1 Si2 25.19(5)
N2 Ce1 Si2 97.67(4)
N3 Ce1 Si2 123.05(4)
N4 Ce1 Si2 156.05(5)
Cl1 Ce1 Si2 72.675(18)
C1 Ce1 Si2 145.75(4)
Si1 Ce1 Si2 51.805(16)
Si4 Ce1 Si2 105.394(14)
N1 Ce1 Si3 90.68(5)
N2 Ce1 Si3 25.34(5)
N3 Ce1 Si3 149.23(4)
N4 Ce1 Si3 95.09(4)
Cl1 Ce1 Si3 116.095(17)
C1 Ce1 Si3 122.13(4)
Si1 Ce1 Si3 96.858(16)
Si4 Ce1 Si3 51.340(15)
Si2 Ce1 Si3 86.477(15)
N1 Si1 C2 117.36(11)
N1 Si1 C3 111.81(11)
C2 Si1 C3 105.99(12)
N1 Si1 C4 105.99(10)
C2 Si1 C4 105.51(12)
C3 Si1 C4 109.92(11)
N1 Si1 Ce1 35.28(6)
C2 Si1 Ce1 130.53(9)
C3 Si1 Ce1 121.92(8)
C4 Si1 Ce1 70.83(7)
N1 Si2 C7 111.46(10)
N1 Si2 C5 112.05(10)
C7 Si2 C5 109.14(13)
N1 Si2 C6 111.17(11)
C7 Si2 C6 108.25(11)
C5 Si2 C6 104.47(13)
N1 Si2 Ce1 32.95(6)
C7 Si2 Ce1 110.80(8)
C5 Si2 Ce1 82.34(8)
C6 Si2 Ce1 135.38(8)
N2 Si3 C9 110.64(10)
N2 Si3 C10 114.06(10)
C9 Si3 C10 105.93(12)
N2 Si3 C8 112.36(11)
C9 Si3 C8 106.68(12)
C10 Si3 C8 106.68(12)
N2 Si3 Ce1 33.40(6)
C9 Si3 Ce1 77.28(8)
C10 Si3 Ce1 124.42(9)
C8 Si3 Ce1 125.89(9)
N2 Si4 C12 112.06(10)
N2 Si4 C13 109.94(10)
C12 Si4 C13 108.87(12)
N2 Si4 C11 113.71(10)
C12 Si4 C11 106.63(12)
C13 Si4 C11 105.31(11)
N2 Si4 Ce1 34.42(6)
C12 Si4 Ce1 108.83(8)
C13 Si4 Ce1 79.64(8)
C11 Si4 Ce1 140.22(8)
N5 Si5 C20 110.13(10)
N5 Si5 C22 109.73(11)
C20 Si5 C22 107.81(11)
N5 Si5 C21 111.35(10)
C20 Si5 C21 108.51(11)
C22 Si5 C21 109.23(11)
N5 Si6 C23 111.56(12)
N5 Si6 C25 111.95(12)
C23 Si6 C25 108.28(19)
N5 Si6 C24 111.09(11)
C23 Si6 C24 106.61(15)
C25 Si6 C24 107.09(14)
Si1 N1 Si2 119.94(10)
Si1 N1 Ce1 118.07(9)
Si2 N1 Ce1 121.86(10)
Si4 N2 Si3 118.98(9)
Si4 N2 Ce1 119.50(10)
Si3 N2 Ce1 121.26(10)
C1 N3 C14 122.96(18)
C1 N3 Ce1 97.09(13)
C14 N3 Ce1 139.95(14)
C1 N4 C17 122.99(18)
C1 N4 Ce1 95.65(13)
C17 N4 Ce1 141.12(14)
C1 N5 Si6 119.90(13)
C1 N5 Si5 120.11(14)
Si6 N5 Si5 119.97(10)
N4 C1 N3 112.63(18)
N4 C1 N5 124.46(19)
N3 C1 N5 122.90(19)
N4 C1 Ce1 57.07(11)
N3 C1 Ce1 55.63(11)
N5 C1 Ce1 177.71(14)
N3 C14 C15 108.76(19)
N3 C14 C16 111.96(19)
C15 C14 C16 110.1(2)
N4 C17 C19 110.64(19)
N4 C17 C18 109.81(18)
C19 C17 C18 110.31(19)

loop_
_geom_bond_atom_site_label_1
_geom_bond_atom_site_label_2
_geom_bond_distance
Ce1 N1 2.2370(18)
Ce1 N2 2.2495(16)
Ce1 N3 2.4050(18)
Ce1 N4 2.4389(18)
Ce1 Cl1 2.6062(6)
Ce1 C1 2.892(2)
Ce1 Si1 3.4176(6)
Ce1 Si4 3.4633(6)
Ce1 Si2 3.4930(6)
Ce1 Si3 3.4932(6)
Si1 N1 1.7374(19)
Si1 C2 1.871(2)
Si1 C3 1.872(2)
Si1 C4 1.875(2)
Si2 N1 1.7503(19)
Si2 C7 1.868(2)
Si2 C5 1.868(3)
Si2 C6 1.878(3)
Si3 N2 1.749(2)
Si3 C9 1.871(2)
Si3 C10 1.876(2)
Si3 C8 1.879(3)
Si4 N2 1.749(2)
Si4 C12 1.865(3)
Si4 C13 1.870(2)
Si4 C11 1.880(2)
Si5 N5 1.7689(18)
Si5 C20 1.865(2)
Si5 C22 1.867(2)
Si5 C21 1.872(2)
Si6 N5 1.7665(18)
Si6 C23 1.850(3)
Si6 C25 1.865(4)
Si6 C24 1.865(3)
N3 C1 1.336(3)
N3 C14 1.468(3)
N4 C1 1.332(3)
N4 C17 1.473(3)
N5 C1 1.436(3)
C14 C15 1.527(3)
C14 C16 1.530(3)
C17 C19 1.528(3)
C17 C18 1.532(3)
